data_2239905
loop_
_publ_author_name
'Assia, Sid'
'Amel, Messai'
'Nouara, Ziani'
'Mahieddine, Mokhtari'
'Kaddour, Lamara'

_publ_section_title
;
 Crystal structure of
 3-[4-(1-methylethyl)phenyl]-1-(naphthalen-2-yl)prop-2-en-1-one
;
_journal_coeditor_code BG2534
_journal_issue 9
_journal_name_full 'Acta Crystallographica Section E'
_journal_page_first o1009
_journal_page_last o1010
_journal_paper_doi 10.1107/S1600536814017528
_journal_volume 70
_journal_year 2014
_chemical_formula_iupac 'C22 H20 O1'
_chemical_formula_moiety 'C22 H20 O1'
_chemical_formula_sum 'C22 H20 O'
_chemical_formula_weight 300.40
_chemical_name_systematic
;
3-[4-(1-Methylethyl)phenyl]-1-(naphthalen-2-yl)prop-2-en-1-one
;
_space_group_IT_number 14
_symmetry_cell_setting monoclinic
_symmetry_space_group_name_Hall '-P 2ybc'
_symmetry_space_group_name_H-M 'P 1 21/c 1'
_atom_sites_solution_hydrogens geom
_atom_sites_solution_primary direct
_atom_sites_solution_secondary difmap
_cell_angle_alpha 90.00
_cell_angle_beta 91.136(3)
_cell_angle_gamma 90.00
_cell_formula_units_Z 4
_cell_length_a 5.8326(2)
_cell_length_b 17.8578(6)
_cell_length_c 15.6469(5)
_cell_measurement_reflns_used 7372
_cell_measurement_temperature 150
_cell_measurement_theta_max 66.8020
_cell_measurement_theta_min 4.9270
_cell_volume 1629.42(9)
_computing_cell_refinement 'CrysAlis PRO (Agilent, 2013)'
_computing_data_collection 'CrysAlis PRO (Agilent, 2013)'
_computing_data_reduction 'CrysAlis PRO (Agilent, 2013)'
_computing_molecular_graphics 'ORTEP-3 for Windows (Farrugia, 2012) and PLATON (Spek, 2009)'
_computing_publication_material 'WinGX (Farrugia, 2012)'
_computing_structure_refinement 'SHELXL97 (Sheldrick, 2008)'
_computing_structure_solution 'SIR2004 (Altomare <i>et al.</i>, 1999)'
_diffrn_ambient_temperature 150
_diffrn_detector_area_resol_mean 10.4678
_diffrn_measured_fraction_theta_full 0.984
_diffrn_measured_fraction_theta_max 0.975
_diffrn_measurement_device_type 'Agilent Xcalibur (Atlas, Gemini ultra)'
_diffrn_measurement_method \w
_diffrn_radiation_monochromator mirror
_diffrn_radiation_source 'Enhance Ultra (Cu) X-ray Source'
_diffrn_radiation_type CuK\a
_diffrn_radiation_wavelength 1.54180
_diffrn_reflns_av_R_equivalents 0.0354
_diffrn_reflns_av_sigmaI/netI 0.0213
_diffrn_reflns_limit_h_max 6
_diffrn_reflns_limit_h_min -6
_diffrn_reflns_limit_k_max 20
_diffrn_reflns_limit_k_min -21
_diffrn_reflns_limit_l_max 18
_diffrn_reflns_limit_l_min -18
_diffrn_reflns_number 12851
_diffrn_reflns_theta_full 67.
_diffrn_reflns_theta_max 67.79
_diffrn_reflns_theta_min 3.76
_exptl_absorpt_coefficient_mu 0.563
_exptl_absorpt_correction_T_max 1.00000
_exptl_absorpt_correction_T_min 0.79377
_exptl_absorpt_correction_type multi-scan
_exptl_absorpt_process_details '(CrysAlis PRO; Agilent, 2013)'
_exptl_crystal_colour colorless
_exptl_crystal_density_diffrn 1.225
_exptl_crystal_density_method 'not measured'
_exptl_crystal_description needle
_exptl_crystal_F_000 640
_exptl_crystal_size_max 0.595
_exptl_crystal_size_mid 0.172
_exptl_crystal_size_min 0.165
_refine_diff_density_max 0.190
_refine_diff_density_min -0.196
_refine_ls_extinction_method none
_refine_ls_goodness_of_fit_ref 1.043
_refine_ls_hydrogen_treatment constr
_refine_ls_matrix_type full
_refine_ls_number_parameters 208
_refine_ls_number_reflns 2871
_refine_ls_number_restraints 0
_refine_ls_restrained_S_all 1.043
_refine_ls_R_factor_all 0.0375
_refine_ls_R_factor_gt 0.0353
_refine_ls_shift/su_max 0.000
_refine_ls_shift/su_mean 0.000
_refine_ls_structure_factor_coef Fsqd
_refine_ls_weighting_details 'calc w=1/[\s^2^(Fo^2^)+(0.0512P)^2^+0.3775P] where P=(Fo^2^+2Fc^2^)/3'
_refine_ls_weighting_scheme calc
_refine_ls_wR_factor_gt 0.0947
_refine_ls_wR_factor_ref 0.0968
_reflns_number_gt 2659
_reflns_number_total 2871
_reflns_threshold_expression I>2s\(I)
_cod_data_source_file bg2534sup1.cif
_cod_data_source_block I
_cod_original_sg_symbol_H-M 'P 21/c'
_cod_original_formula_sum 'C22 H20 O1'
_cod_database_code 2239905
_cod_database_fobs_code 2239905

loop_
_symmetry_equiv_pos_as_xyz
'x, y, z'
'-x, y+1/2, -z+1/2'
'-x, -y, -z'
'x, -y-1/2, z-1/2'

loop_
_atom_site_type_symbol
_atom_site_label
_atom_site_fract_x
_atom_site_fract_y
_atom_site_fract_z
_atom_site_U_iso_or_equiv
_atom_site_adp_type
_atom_site_calc_flag
_atom_site_refinement_flags
_atom_site_occupancy
_atom_site_symmetry_multiplicity
O O1 1.18162(14) 0.47189(5) 0.89162(6) 0.0419(2) Uani d . 1 1
C C2 0.97778(19) 0.48838(6) 0.89245(7) 0.0303(3) Uani d . 1 1
C C3 0.79779(19) 0.43015(6) 0.89363(7) 0.0299(3) Uani d . 1 1
H H3A 0.6454 0.4433 0.8835 0.036 Uiso calc R 1 1
C C4 0.85268(19) 0.35895(6) 0.90914(7) 0.0288(3) Uani d . 1 1
H H4 1.0034 0.3498 0.9266 0.035 Uiso calc R 1 1
C C5 0.70261(18) 0.29353(6) 0.90177(7) 0.0269(2) Uani d . 1 1
C C6 0.48502(19) 0.29638(6) 0.86111(7) 0.0286(2) Uani d . 1 1
H H6 0.4267 0.3421 0.8424 0.034 Uiso calc R 1 1
C C7 0.35703(19) 0.23184(6) 0.84868(7) 0.0293(3) Uani d . 1 1
H H7 0.2147 0.2349 0.8211 0.035 Uiso calc R 1 1
C C8 0.43772(19) 0.16242(6) 0.87684(7) 0.0300(3) Uani d . 1 1
C C9 0.3002(2) 0.09158(7) 0.85949(8) 0.0348(3) Uani d . 1 1
H H9 0.1649 0.1054 0.8249 0.042 Uiso calc R 1 1
C C10 0.4352(3) 0.03475(8) 0.80940(9) 0.0503(4) Uani d . 1 1
H H10A 0.4867 0.0572 0.7575 0.075 Uiso calc R 1 1
H H10B 0.3391 -0.0075 0.7959 0.075 Uiso calc R 1 1
H H10C 0.5653 0.0184 0.8430 0.075 Uiso calc R 1 1
C C11 0.2174(2) 0.05676(7) 0.94176(9) 0.0398(3) Uani d . 1 1
H H11A 0.1308 0.0930 0.9729 0.060 Uiso calc R 1 1
H H11B 0.3470 0.0408 0.9759 0.060 Uiso calc R 1 1
H H11C 0.1220 0.0144 0.9285 0.060 Uiso calc R 1 1
C C12 0.6506(2) 0.16017(6) 0.92011(8) 0.0337(3) Uani d . 1 1
H H12 0.7051 0.1148 0.9413 0.040 Uiso calc R 1 1
C C13 0.78131(19) 0.22435(6) 0.93182(7) 0.0312(3) Uani d . 1 1
H H13 0.9229 0.2213 0.9600 0.037 Uiso calc R 1 1
C C14 0.90716(18) 0.56875(6) 0.88921(7) 0.0276(3) Uani d . 1 1
C C15 1.05481(18) 0.61962(6) 0.85525(7) 0.0275(2) Uani d . 1 1
H H15 1.1945 0.6031 0.8347 0.033 Uiso calc R 1 1
C C16 1.00104(18) 0.69660(6) 0.85048(7) 0.0271(2) Uani d . 1 1
C C17 1.1488(2) 0.74932(6) 0.81351(7) 0.0320(3) Uani d . 1 1
H H17 1.2870 0.7334 0.7910 0.038 Uiso calc R 1 1
C C18 1.0921(2) 0.82339(7) 0.81026(8) 0.0371(3) Uani d . 1 1
H H18 1.1918 0.8575 0.7858 0.045 Uiso calc R 1 1
C C19 0.8844(2) 0.84836(7) 0.84361(8) 0.0392(3) Uani d . 1 1
H H19 0.8469 0.8989 0.8411 0.047 Uiso calc R 1 1
C C20 0.7377(2) 0.79899(7) 0.87967(8) 0.0354(3) Uani d . 1 1
H H20 0.6007 0.8162 0.9019 0.042 Uiso calc R 1 1
C C21 0.79051(19) 0.72157(6) 0.88392(7) 0.0289(3) Uani d . 1 1
C C22 0.64154(19) 0.66816(7) 0.91904(7) 0.0312(3) Uani d . 1 1
H H22 0.5034 0.6840 0.9416 0.037 Uiso calc R 1 1
C C23 0.69527(19) 0.59380(6) 0.92065(7) 0.0303(3) Uani d . 1 1
H H23 0.5919 0.5595 0.9426 0.036 Uiso calc R 1 1

loop_
_atom_site_aniso_label
_atom_site_aniso_U_11
_atom_site_aniso_U_22
_atom_site_aniso_U_33
_atom_site_aniso_U_12
_atom_site_aniso_U_13
_atom_site_aniso_U_23
O1 0.0268(5) 0.0322(5) 0.0666(6) 0.0005(3) 0.0017(4) 0.0070(4)
C2 0.0276(6) 0.0309(6) 0.0323(6) -0.0010(5) -0.0008(4) 0.0019(5)
C3 0.0257(6) 0.0300(6) 0.0340(6) -0.0014(4) -0.0001(4) 0.0000(4)
C4 0.0255(5) 0.0315(6) 0.0295(6) -0.0010(4) 0.0004(4) -0.0009(4)
C5 0.0259(6) 0.0272(5) 0.0276(5) -0.0001(4) 0.0034(4) -0.0007(4)
C6 0.0281(6) 0.0269(5) 0.0310(6) 0.0024(4) 0.0004(4) 0.0021(4)
C7 0.0247(5) 0.0327(6) 0.0304(6) -0.0010(4) -0.0016(4) 0.0020(4)
C8 0.0297(6) 0.0300(6) 0.0304(6) -0.0036(4) 0.0013(4) 0.0023(4)
C9 0.0347(6) 0.0309(6) 0.0387(6) -0.0067(5) -0.0058(5) 0.0042(5)
C10 0.0622(9) 0.0414(7) 0.0477(8) -0.0157(6) 0.0102(7) -0.0098(6)
C11 0.0374(7) 0.0346(6) 0.0476(7) -0.0070(5) 0.0038(5) 0.0040(5)
C12 0.0325(6) 0.0270(6) 0.0414(7) 0.0000(5) -0.0036(5) 0.0062(5)
C13 0.0248(6) 0.0322(6) 0.0364(6) 0.0006(4) -0.0031(4) 0.0027(5)
C14 0.0259(5) 0.0289(6) 0.0281(5) -0.0029(4) -0.0025(4) -0.0001(4)
C15 0.0235(5) 0.0304(6) 0.0286(5) 0.0000(4) -0.0005(4) -0.0018(4)
C16 0.0267(6) 0.0287(6) 0.0257(5) -0.0021(4) -0.0032(4) -0.0012(4)
C17 0.0305(6) 0.0325(6) 0.0328(6) -0.0038(5) -0.0008(5) 0.0008(5)
C18 0.0422(7) 0.0309(6) 0.0380(6) -0.0081(5) -0.0029(5) 0.0033(5)
C19 0.0471(7) 0.0260(6) 0.0440(7) 0.0010(5) -0.0070(6) -0.0028(5)
C20 0.0351(6) 0.0325(6) 0.0383(6) 0.0038(5) -0.0031(5) -0.0078(5)
C21 0.0287(6) 0.0306(6) 0.0272(5) -0.0002(4) -0.0040(4) -0.0035(4)
C22 0.0261(6) 0.0374(6) 0.0304(6) 0.0008(5) 0.0024(4) -0.0036(5)
C23 0.0267(6) 0.0330(6) 0.0311(6) -0.0044(4) 0.0013(4) 0.0010(5)

loop_
_atom_type_symbol
_atom_type_description
_atom_type_scat_dispersion_real
_atom_type_scat_dispersion_imag
_atom_type_scat_source
C C 0.0180 0.0090 'International Tables Vol C Tables 4.2.6.8 and 6.1.1.4'
H H 0.0000 0.0000 'International Tables Vol C Tables 4.2.6.8 and 6.1.1.4'
O O 0.0490 0.0320 'International Tables Vol C Tables 4.2.6.8 and 6.1.1.4'

loop_
_geom_angle_atom_site_label_1
_geom_angle_atom_site_label_2
_geom_angle_atom_site_label_3
_geom_angle
O1 C2 C3 121.38(10)
O1 C2 C14 119.84(10)
C3 C2 C14 118.75(10)
C4 C3 C2 120.37(10)
C4 C3 H3A 119.8
C2 C3 H3A 119.8
C3 C4 C5 127.34(11)
C3 C4 H4 116.3
C5 C4 H4 116.3
C13 C5 C6 118.11(10)
C13 C5 C4 119.20(10)
C6 C5 C4 122.60(10)
C7 C6 C5 120.76(10)
C7 C6 H6 119.6
C5 C6 H6 119.6
C6 C7 C8 121.20(10)
C6 C7 H7 119.4
C8 C7 H7 119.4
C7 C8 C12 117.89(10)
C7 C8 C9 120.68(10)
C12 C8 C9 121.42(10)
C10 C9 C11 110.02(11)
C10 C9 C8 111.90(10)
C11 C9 C8 111.44(10)
C10 C9 H9 107.8
C11 C9 H9 107.8
C8 C9 H9 107.8
C9 C10 H10A 109.5
C9 C10 H10B 109.5
H10A C10 H10B 109.5
C9 C10 H10C 109.5
H10A C10 H10C 109.5
H10B C10 H10C 109.5
C9 C11 H11A 109.5
C9 C11 H11B 109.5
H11A C11 H11B 109.5
C9 C11 H11C 109.5
H11A C11 H11C 109.5
H11B C11 H11C 109.5
C13 C12 C8 121.27(11)
C13 C12 H12 119.4
C8 C12 H12 119.4
C12 C13 C5 120.71(10)
C12 C13 H13 119.6
C5 C13 H13 119.6
C15 C14 C23 119.18(10)
C15 C14 C2 118.46(10)
C23 C14 C2 122.36(10)
C14 C15 C16 121.79(10)
C14 C15 H15 119.1
C16 C15 H15 119.1
C17 C16 C15 122.37(10)
C17 C16 C21 118.91(10)
C15 C16 C21 118.72(10)
C18 C17 C16 120.89(11)
C18 C17 H17 119.6
C16 C17 H17 119.6
C17 C18 C19 120.36(11)
C17 C18 H18 119.8
C19 C18 H18 119.8
C20 C19 C18 120.29(11)
C20 C19 H19 119.9
C18 C19 H19 119.9
C19 C20 C21 120.93(11)
C19 C20 H20 119.5
C21 C20 H20 119.5
C22 C21 C16 118.47(10)
C22 C21 C20 122.91(11)
C16 C21 C20 118.62(10)
C23 C22 C21 121.52(10)
C23 C22 H22 119.2
C21 C22 H22 119.2
C22 C23 C14 120.27(10)
C22 C23 H23 119.9
C14 C23 H23 119.9

loop_
_geom_bond_atom_site_label_1
_geom_bond_atom_site_label_2
_geom_bond_distance
O1 C2 1.2252(14)
C2 C3 1.4779(16)
C2 C14 1.4938(16)
C3 C4 1.3323(16)
C3 H3A 0.9300
C4 C5 1.4630(15)
C4 H4 0.9300
C5 C13 1.3962(16)
C5 C6 1.4093(16)
C6 C7 1.3848(16)
C6 H6 0.9300
C7 C8 1.3944(16)
C7 H7 0.9300
C8 C12 1.4031(17)
C8 C9 1.5192(15)
C9 C10 1.5126(19)
C9 C11 1.5173(17)
C9 H9 0.9800
C10 H10A 0.9600
C10 H10B 0.9600
C10 H10C 0.9600
C11 H11A 0.9600
C11 H11B 0.9600
C11 H11C 0.9600
C12 C13 1.3865(16)
C12 H12 0.9300
C13 H13 0.9300
C14 C15 1.3666(16)
C14 C23 1.4119(16)
C15 C16 1.4116(16)
C15 H15 0.9300
C16 C17 1.4085(16)
C16 C21 1.4163(16)
C17 C18 1.3643(17)
C17 H17 0.9300
C18 C19 1.4011(19)
C18 H18 0.9300
C19 C20 1.3592(18)
C19 H19 0.9300
C20 C21 1.4177(16)
C20 H20 0.9300
C21 C22 1.4091(16)
C22 C23 1.3645(17)
C22 H22 0.9300
C23 H23 0.9300

loop_
_geom_torsion_atom_site_label_1
_geom_torsion_atom_site_label_2
_geom_torsion_atom_site_label_3
_geom_torsion_atom_site_label_4
_geom_torsion
O1 C2 C3 C4 12.04(18)
C14 C2 C3 C4 -170.07(10)
C2 C3 C4 C5 -171.37(10)
C3 C4 C5 C13 -171.33(11)
C3 C4 C5 C6 12.27(18)
C13 C5 C6 C7 -2.28(16)
C4 C5 C6 C7 174.15(10)
C5 C6 C7 C8 0.81(17)
C6 C7 C8 C12 1.52(17)
C6 C7 C8 C9 -177.39(10)
C7 C8 C9 C10 121.61(13)
C12 C8 C9 C10 -57.26(15)
C7 C8 C9 C11 -114.72(12)
C12 C8 C9 C11 66.40(15)
C7 C8 C12 C13 -2.40(18)
C9 C8 C12 C13 176.50(11)
C8 C12 C13 C5 0.94(18)
C6 C5 C13 C12 1.41(16)
C4 C5 C13 C12 -175.14(10)
O1 C2 C14 C15 23.27(16)
C3 C2 C14 C15 -154.66(10)
O1 C2 C14 C23 -156.08(11)
C3 C2 C14 C23 25.99(16)
C23 C14 C15 C16 -0.19(17)
C2 C14 C15 C16 -179.57(10)
C14 C15 C16 C17 -178.21(10)
C14 C15 C16 C21 1.62(16)
C15 C16 C17 C18 -179.72(11)
C21 C16 C17 C18 0.46(17)
C16 C17 C18 C19 -0.18(18)
C17 C18 C19 C20 0.11(19)
C18 C19 C20 C21 -0.32(19)
C17 C16 C21 C22 178.59(10)
C15 C16 C21 C22 -1.24(15)
C17 C16 C21 C20 -0.65(16)
C15 C16 C21 C20 179.52(10)
C19 C20 C21 C22 -178.61(11)
C19 C20 C21 C16 0.60(17)
C16 C21 C22 C23 -0.55(17)
C20 C21 C22 C23 178.65(11)
C21 C22 C23 C14 2.02(17)
C15 C14 C23 C22 -1.64(17)
C2 C14 C23 C22 177.71(10)
